data_4024154
loop_
_publ_author_name
'Subhankar Tripathi'
'Biswajit G. Roy'
'Michael G. B. Drew'
'Basudeb Achari'
'Sukhendu B. Mandal'

_publ_section_title
;
 Synthesis of Oxepane Ring Containing Monocyclic, Conformationally
 Restricted Bicyclic and Spirocyclic Nucleosides from D-Glucose:
 A Cycloaddition Approach
;
_journal_name_full 'Journal of Organic Chemistry'
_journal_page_first 7427
_journal_page_last 7430
_journal_paper_doi 10.1021/jo070846m
_journal_volume 72
_journal_year 2007
_chemical_formula_sum 'C18 H23 N O5'
_chemical_formula_weight 333.37
_chemical_name_systematic
; 
 ? 
;
_space_group_IT_number 4
_symmetry_cell_setting monoclinic
_symmetry_space_group_name_Hall 'P 2yb'
_symmetry_space_group_name_H-M 'P 1 21 1'
_atom_sites_solution_hydrogens geom
_atom_sites_solution_primary direct
_atom_sites_solution_secondary difmap
_audit_creation_method SHELXL-97
_cell_angle_alpha 90.00
_cell_angle_beta 99.948(17)
_cell_angle_gamma 90.00
_cell_formula_units_Z 2
_cell_length_a 6.6822(8)
_cell_length_b 7.4362(10)
_cell_length_c 16.416(3)
_cell_measurement_temperature 150(2)
_cell_volume 803.4(2)
_computing_cell_refinement 'Crysalis, Oxford Diffraction'
_computing_data_collection 'Crysalis, Oxford Diffraction'
_computing_data_reduction 'Crysalis, Oxford Diffraction'
_computing_molecular_graphics PLATON(Spek,2004)
_computing_structure_refinement 'SHELXL-97 (Sheldrick, 1997)'
_computing_structure_solution 'SHELXS-97 (Sheldrick, 1997)'
_diffrn_ambient_temperature 150(2)
_diffrn_measured_fraction_theta_full 0.984
_diffrn_measured_fraction_theta_max 0.984
_diffrn_measurement_device 'Oxford Diffaction X-Calibur System'
_diffrn_measurement_method '321 frames, counting time 10 s.'
_diffrn_radiation_monochromator graphite
_diffrn_radiation_source 'fine-focus sealed tube'
_diffrn_radiation_type MoK\a
_diffrn_radiation_wavelength 0.71073
_diffrn_reflns_av_R_equivalents 0.0196
_diffrn_reflns_av_sigmaI/netI 0.1035
_diffrn_reflns_limit_h_max 9
_diffrn_reflns_limit_h_min -4
_diffrn_reflns_limit_k_max 10
_diffrn_reflns_limit_k_min -9
_diffrn_reflns_limit_l_max 21
_diffrn_reflns_limit_l_min -23
_diffrn_reflns_number 5558
_diffrn_reflns_theta_full 30.00
_diffrn_reflns_theta_max 30.00
_diffrn_reflns_theta_min 2.52
_exptl_absorpt_coefficient_mu 0.100
_exptl_absorpt_correction_type none
_exptl_crystal_colour white
_exptl_crystal_density_diffrn 1.378
_exptl_crystal_density_method 'not measured'
_exptl_crystal_description needle
_exptl_crystal_F_000 356
_exptl_crystal_size_max 0.30
_exptl_crystal_size_mid 0.04
_exptl_crystal_size_min 0.02
_refine_diff_density_max 0.244
_refine_diff_density_min -0.229
_refine_diff_density_rms 0.045
_refine_ls_abs_structure_details 'Flack H D (1983), Acta Cryst. A39, 876-881'
_refine_ls_abs_structure_Flack 3.8(7)
_refine_ls_extinction_coef 0.004(3)
_refine_ls_extinction_expression Fc^*^=kFc[1+0.001xFc^2^\l^3^/sin(2\q)]^-1/4^
_refine_ls_extinction_method SHELXL
_refine_ls_goodness_of_fit_ref 0.907
_refine_ls_hydrogen_treatment constr
_refine_ls_matrix_type full
_refine_ls_number_parameters 220
_refine_ls_number_reflns 4162
_refine_ls_number_restraints 1
_refine_ls_restrained_S_all 0.906
_refine_ls_R_factor_all 0.0607
_refine_ls_R_factor_gt 0.0410
_refine_ls_shift/su_max 0.001
_refine_ls_shift/su_mean 0.000
_refine_ls_structure_factor_coef Fsqd
_refine_ls_weighting_details
;
  w=1/[\s^2^(Fo^2^)+(0.0530P)^2^+0.0004P] where P=(Fo^2^+2Fc^2^)/3 
;
_refine_ls_weighting_scheme calc
_refine_ls_wR_factor_gt 0.0839
_refine_ls_wR_factor_ref 0.0916
_reflns_number_gt 2864
_reflns_number_total 4162
_reflns_threshold_expression >2sigma(I)
_cod_data_source_file jo070846m-File002.cif
_cod_data_source_block 10
_cod_original_sg_symbol_H-M 'P 21'
_cod_original_formula_sum 'C18 H23 N O5 '
_cod_database_code 4024154

loop_
_symmetry_equiv_pos_as_xyz
'x, y, z'
'-x, y+1/2, -z'

loop_
_atom_site_label
_atom_site_type_symbol
_atom_site_fract_x
_atom_site_fract_y
_atom_site_fract_z
_atom_site_U_iso_or_equiv
_atom_site_adp_type
_atom_site_occupancy
_atom_site_symmetry_multiplicity
_atom_site_calc_flag
_atom_site_refinement_flags
_atom_site_disorder_assembly
_atom_site_disorder_group
C1 C 0.5396(3) 0.7344(3) 0.29870(11) 0.0206(4) Uani 1 1 d . . .
H1 H 0.4615 0.8345 0.2702 0.025 Uiso 1 1 calc R . .
C2 C 0.8050(3) 0.5015(3) 0.27356(11) 0.0237(4) Uani 1 1 d . . .
H2A H 0.9336 0.4901 0.2542 0.028 Uiso 1 1 calc R . .
H2B H 0.8268 0.4835 0.3330 0.028 Uiso 1 1 calc R . .
C3 C 0.7052(3) 0.6829(3) 0.24952(10) 0.0214(4) Uani 1 1 d . . .
H3 H 0.8085 0.7777 0.2539 0.026 Uiso 1 1 calc R . .
C4 C 0.3890(2) 0.5915(2) 0.31904(11) 0.0190(4) Uani 1 1 d . . .
H4 H 0.2776 0.5735 0.2725 0.023 Uiso 1 1 calc R . .
C6 C 0.5070(3) 0.3019(3) 0.28501(12) 0.0280(4) Uani 1 1 d . . .
H6A H 0.3763 0.2745 0.2515 0.034 Uiso 1 1 calc R . .
H6B H 0.5620 0.1909 0.3107 0.034 Uiso 1 1 calc R . .
C7 C 0.6483(3) 0.3713(3) 0.22928(12) 0.0255(4) Uani 1 1 d . . .
H7 H 0.7149 0.2711 0.2058 0.031 Uiso 1 1 calc R . .
C10 C 0.7557(3) 0.6550(3) 0.10494(12) 0.0286(5) Uani 1 1 d . . .
H10A H 0.6864 0.6192 0.0505 0.034 Uiso 1 1 calc R . .
H10B H 0.8600 0.5663 0.1237 0.034 Uiso 1 1 calc R . .
C11 C 0.8529(3) 0.8349(3) 0.09930(11) 0.0251(4) Uani 1 1 d . . .
C12 C 1.0604(3) 0.8584(3) 0.12299(12) 0.0319(5) Uani 1 1 d . . .
H12 H 1.1406 0.7613 0.1441 0.038 Uiso 1 1 calc R . .
C13 C 1.1499(3) 1.0227(3) 0.11585(12) 0.0403(6) Uani 1 1 d . . .
H13 H 1.2895 1.0359 0.1323 0.048 Uiso 1 1 calc R . .
C14 C 1.0341(4) 1.1677(4) 0.08446(13) 0.0433(6) Uani 1 1 d . . .
H14 H 1.0948 1.2790 0.0799 0.052 Uiso 1 1 calc R . .
C15 C 0.8292(4) 1.1472(3) 0.05990(14) 0.0428(6) Uani 1 1 d . . .
H15 H 0.7503 1.2448 0.0384 0.051 Uiso 1 1 calc R . .
C16 C 0.7389(3) 0.9824(3) 0.06683(13) 0.0358(5) Uani 1 1 d . . .
H16 H 0.5996 0.9699 0.0495 0.043 Uiso 1 1 calc R . .
C30 C 0.3136(2) 0.6783(3) 0.39203(11) 0.0222(4) Uani 1 1 d . . .
H30 H 0.2848 0.5896 0.4326 0.027 Uiso 1 1 calc R . .
C32 C 0.1751(2) 0.9562(3) 0.40735(11) 0.0221(4) Uani 1 1 d . . .
C34 C 0.4846(2) 0.8098(3) 0.42859(11) 0.0217(4) Uani 1 1 d . . .
H34 H 0.5378 0.7826 0.4867 0.026 Uiso 1 1 calc R . .
C321 C 0.0717(3) 1.1035(3) 0.35324(12) 0.0309(5) Uani 1 1 d . . .
H32A H 0.1168 1.2182 0.3763 0.046 Uiso 1 1 calc R . .
H32B H -0.0727 1.0938 0.3499 0.046 Uiso 1 1 calc R . .
H32C H 0.1050 1.0929 0.2988 0.046 Uiso 1 1 calc R . .
C322 C 0.1043(3) 0.9412(3) 0.48993(11) 0.0274(4) Uani 1 1 d . . .
H32D H 0.1337 1.0513 0.5202 0.041 Uiso 1 1 calc R . .
H32E H 0.1738 0.8435 0.5210 0.041 Uiso 1 1 calc R . .
H32F H -0.0394 0.9195 0.4809 0.041 Uiso 1 1 calc R . .
O5 O 0.47756(19) 0.42591(17) 0.34814(7) 0.0244(3) Uani 1 1 d . . .
O8 O 0.52531(18) 0.47719(19) 0.16314(8) 0.0288(3) Uani 1 1 d . . .
O31 O 0.14385(17) 0.78998(18) 0.36320(8) 0.0240(3) Uani 1 1 d . . .
O33 O 0.39201(16) 0.98189(18) 0.41944(7) 0.0225(3) Uani 1 1 d . . .
O35 O 0.63708(16) 0.79641(17) 0.37938(7) 0.0222(3) Uani 1 1 d . . .
N9 N 0.6079(2) 0.6591(2) 0.16291(9) 0.0251(4) Uani 1 1 d . . .

loop_
_atom_site_aniso_label
_atom_site_aniso_U_11
_atom_site_aniso_U_22
_atom_site_aniso_U_33
_atom_site_aniso_U_23
_atom_site_aniso_U_13
_atom_site_aniso_U_12
C1 0.0192(8) 0.0212(10) 0.0199(9) -0.0007(7) -0.0005(7) -0.0019(7)
C2 0.0207(8) 0.0268(11) 0.0246(9) -0.0004(8) 0.0068(7) 0.0013(8)
C3 0.0203(8) 0.0247(10) 0.0192(9) -0.0023(8) 0.0033(7) -0.0045(8)
C4 0.0158(8) 0.0189(10) 0.0215(9) -0.0020(8) 0.0010(7) -0.0013(7)
C6 0.0303(9) 0.0207(11) 0.0341(11) -0.0048(9) 0.0090(8) -0.0005(8)
C7 0.0269(9) 0.0211(11) 0.0298(11) -0.0031(8) 0.0083(8) 0.0026(8)
C10 0.0318(10) 0.0313(13) 0.0242(10) -0.0031(9) 0.0089(8) -0.0015(9)
C11 0.0354(10) 0.0246(12) 0.0172(9) 0.0000(8) 0.0097(8) 0.0002(8)
C12 0.0370(11) 0.0364(14) 0.0226(10) 0.0007(9) 0.0058(9) -0.0008(10)
C13 0.0435(13) 0.0499(16) 0.0292(12) -0.0076(11) 0.0108(9) -0.0149(11)
C14 0.0673(16) 0.0354(14) 0.0334(12) -0.0066(11) 0.0260(11) -0.0178(12)
C15 0.0637(16) 0.0293(15) 0.0398(12) 0.0092(11) 0.0211(11) 0.0116(11)
C16 0.0402(12) 0.0342(14) 0.0366(11) 0.0006(10) 0.0168(9) 0.0041(11)
C30 0.0196(8) 0.0232(11) 0.0233(9) 0.0006(8) 0.0027(7) 0.0020(7)
C32 0.0184(8) 0.0208(10) 0.0269(9) -0.0026(8) 0.0033(7) 0.0003(7)
C34 0.0192(8) 0.0246(11) 0.0209(9) 0.0016(8) 0.0025(7) -0.0016(8)
C321 0.0315(10) 0.0318(12) 0.0295(11) 0.0067(9) 0.0057(8) 0.0057(9)
C322 0.0269(10) 0.0277(12) 0.0284(10) -0.0024(9) 0.0070(8) -0.0006(8)
O5 0.0295(7) 0.0199(8) 0.0245(7) -0.0003(6) 0.0063(5) 0.0002(5)
O8 0.0306(7) 0.0270(9) 0.0264(7) -0.0016(6) -0.0021(5) -0.0079(6)
O31 0.0180(6) 0.0248(8) 0.0277(7) -0.0065(6) -0.0004(5) 0.0019(5)
O33 0.0183(6) 0.0210(8) 0.0275(6) -0.0013(6) 0.0019(5) 0.0003(5)
O35 0.0174(6) 0.0291(8) 0.0194(6) -0.0047(6) 0.0012(5) -0.0017(5)
N9 0.0284(8) 0.0258(10) 0.0212(8) -0.0013(7) 0.0042(6) -0.0058(7)

loop_
_atom_type_symbol
_atom_type_description
_atom_type_scat_dispersion_real
_atom_type_scat_dispersion_imag
_atom_type_scat_source
C C 0.0033 0.0016 'International Tables Vol C Tables 4.2.6.8 and 6.1.1.4'
H H 0.0000 0.0000 'International Tables Vol C Tables 4.2.6.8 and 6.1.1.4'
O O 0.0106 0.0060 'International Tables Vol C Tables 4.2.6.8 and 6.1.1.4'
S S 0.1246 0.1234 'International Tables Vol C Tables 4.2.6.8 and 6.1.1.4'
N N 0.0061 0.0033 'International Tables Vol C Tables 4.2.6.8 and 6.1.1.4'

loop_
_geom_angle_atom_site_label_1
_geom_angle_atom_site_label_2
_geom_angle_atom_site_label_3
_geom_angle
_geom_angle_site_symmetry_1
_geom_angle_site_symmetry_3
_geom_angle_publ_flag
O35 C1 C3 108.12(12) . . ?
O35 C1 C4 103.26(14) . . ?
C3 C1 C4 120.16(16) . . ?
C7 C2 C3 101.89(14) . . ?
N9 C3 C2 104.14(15) . . ?
N9 C3 C1 107.58(13) . . ?
C2 C3 C1 114.14(15) . . ?
O5 C4 C30 106.24(14) . . ?
O5 C4 C1 115.05(13) . . ?
C30 C4 C1 101.31(14) . . ?
O5 C6 C7 113.42(16) . . ?
O8 C7 C6 107.50(14) . . ?
O8 C7 C2 105.26(15) . . ?
C6 C7 C2 112.27(16) . . ?
N9 C10 C11 111.38(16) . . ?
C12 C11 C16 117.7(2) . . ?
C12 C11 C10 121.29(19) . . ?
C16 C11 C10 120.99(17) . . ?
C13 C12 C11 121.2(2) . . ?
C12 C13 C14 120.3(2) . . ?
C15 C14 C13 119.6(2) . . ?
C14 C15 C16 120.3(2) . . ?
C15 C16 C11 121.0(2) . . ?
O31 C30 C4 109.87(14) . . ?
O31 C30 C34 104.71(15) . . ?
C4 C30 C34 104.54(14) . . ?
O31 C32 O33 103.86(14) . . ?
O31 C32 C321 108.60(14) . . ?
O33 C32 C321 109.48(16) . . ?
O31 C32 C322 110.44(16) . . ?
O33 C32 C322 110.40(14) . . ?
C321 C32 C322 113.59(16) . . ?
O35 C34 O33 110.40(14) . . ?
O35 C34 C30 107.00(14) . . ?
O33 C34 C30 104.49(13) . . ?
C4 O5 C6 114.84(14) . . ?
N9 O8 C7 109.52(12) . . ?
C30 O31 C32 107.38(12) . . ?
C34 O33 C32 107.76(13) . . ?
C34 O35 C1 106.95(12) . . ?
O8 N9 C3 102.33(13) . . ?
O8 N9 C10 106.01(15) . . ?
C3 N9 C10 113.00(14) . . ?

loop_
_geom_bond_atom_site_label_1
_geom_bond_atom_site_label_2
_geom_bond_distance
_geom_bond_site_symmetry_2
_geom_bond_publ_flag
C1 O35 1.447(2) . ?
C1 C3 1.527(2) . ?
C1 C4 1.539(3) . ?
C2 C7 1.517(3) . ?
C2 C3 1.526(3) . ?
C3 N9 1.468(2) . ?
C4 O5 1.413(2) . ?
C4 C30 1.521(3) . ?
C6 O5 1.426(2) . ?
C6 C7 1.514(3) . ?
C7 O8 1.472(2) . ?
C10 N9 1.485(2) . ?
C10 C11 1.497(3) . ?
C11 C12 1.385(3) . ?
C11 C16 1.388(3) . ?
C12 C13 1.374(3) . ?
C13 C14 1.374(3) . ?
C14 C15 1.368(4) . ?
C15 C16 1.379(3) . ?
C30 O31 1.419(2) . ?
C30 C34 1.545(2) . ?
C32 O31 1.430(2) . ?
C32 O33 1.441(2) . ?
C32 C321 1.501(3) . ?
C32 C322 1.515(3) . ?
C34 O35 1.409(2) . ?
C34 O33 1.418(2) . ?
O8 N9 1.461(2) . ?

loop_
_geom_torsion_atom_site_label_1
_geom_torsion_atom_site_label_2
_geom_torsion_atom_site_label_3
_geom_torsion_atom_site_label_4
_geom_torsion
_geom_torsion_site_symmetry_1
_geom_torsion_site_symmetry_2
_geom_torsion_site_symmetry_3
_geom_torsion_site_symmetry_4
_geom_torsion_publ_flag
C7 C2 C3 N9 -38.27(17) . . . . ?
C7 C2 C3 C1 78.75(17) . . . . ?
O35 C1 C3 N9 -167.62(15) . . . . ?
C4 C1 C3 N9 74.4(2) . . . . ?
O35 C1 C3 C2 77.37(18) . . . . ?
C4 C1 C3 C2 -40.6(2) . . . . ?
O35 C1 C4 O5 -75.23(17) . . . . ?
C3 C1 C4 O5 45.2(2) . . . . ?
O35 C1 C4 C30 38.87(16) . . . . ?
C3 C1 C4 C30 159.30(14) . . . . ?
O5 C6 C7 O8 -86.13(18) . . . . ?
O5 C6 C7 C2 29.2(2) . . . . ?
C3 C2 C7 O8 21.01(17) . . . . ?
C3 C2 C7 C6 -95.65(18) . . . . ?
N9 C10 C11 C12 117.89(19) . . . . ?
N9 C10 C11 C16 -64.8(2) . . . . ?
C16 C11 C12 C13 1.0(3) . . . . ?
C10 C11 C12 C13 178.39(19) . . . . ?
C11 C12 C13 C14 -0.3(3) . . . . ?
C12 C13 C14 C15 -0.4(3) . . . . ?
C13 C14 C15 C16 0.2(3) . . . . ?
C14 C15 C16 C11 0.6(3) . . . . ?
C12 C11 C16 C15 -1.2(3) . . . . ?
C10 C11 C16 C15 -178.53(19) . . . . ?
O5 C4 C30 O31 -151.22(13) . . . . ?
C1 C4 C30 O31 88.25(16) . . . . ?
O5 C4 C30 C34 96.90(16) . . . . ?
C1 C4 C30 C34 -23.63(17) . . . . ?
O31 C30 C34 O35 -115.02(15) . . . . ?
C4 C30 C34 O35 0.51(18) . . . . ?
O31 C30 C34 O33 2.08(17) . . . . ?
C4 C30 C34 O33 117.61(15) . . . . ?
C30 C4 O5 C6 163.45(14) . . . . ?
C1 C4 O5 C6 -85.35(18) . . . . ?
C7 C6 O5 C4 61.3(2) . . . . ?
C6 C7 O8 N9 123.17(15) . . . . ?
C2 C7 O8 N9 3.30(18) . . . . ?
C4 C30 O31 C32 -134.15(15) . . . . ?
C34 C30 O31 C32 -22.39(17) . . . . ?
O33 C32 O31 C30 34.19(17) . . . . ?
C321 C32 O31 C30 150.64(15) . . . . ?
C322 C32 O31 C30 -84.18(17) . . . . ?
O35 C34 O33 C32 133.55(13) . . . . ?
C30 C34 O33 C32 18.83(17) . . . . ?
O31 C32 O33 C34 -32.86(17) . . . . ?
C321 C32 O33 C34 -148.69(15) . . . . ?
C322 C32 O33 C34 85.54(18) . . . . ?
O33 C34 O35 C1 -88.07(15) . . . . ?
C30 C34 O35 C1 25.06(18) . . . . ?
C3 C1 O35 C34 -168.91(15) . . . . ?
C4 C1 O35 C34 -40.58(17) . . . . ?
C7 O8 N9 C3 -27.28(17) . . . . ?
C7 O8 N9 C10 91.33(15) . . . . ?
C2 C3 N9 O8 40.29(16) . . . . ?
C1 C3 N9 O8 -81.19(17) . . . . ?
C2 C3 N9 C10 -73.26(19) . . . . ?
C1 C3 N9 C10 165.26(16) . . . . ?
C11 C10 N9 O8 -179.76(14) . . . . ?
C11 C10 N9 C3 -68.5(2) . . . . ?

loop_
_cod_related_entry_id
_cod_related_entry_database
_cod_related_entry_code
1 ChemSpider 30658843
